data_1567858
loop_
_publ_author_name
'Tilly, David P.'
'\<Zabka, Matej'
'Vitorica-Yrzebal, Inigo'
'Sparkes, Hazel Anne'
'Pridmore, Natalie E.'
'Clayden, Jonathan'

_publ_section_title
;
 Supramolecular interactions between ethylene-bridged oligoureas:
 nanorings and chains formed by cooperative positive allostery
;
_journal_name_full 'Chemical Science'
_journal_paper_doi 10.1039/D2SC04716K
_journal_year 2022
_chemical_formula_moiety 'C20 H20 F6 N4 O2'
_chemical_formula_sum 'C20 H20 F6 N4 O2'
_chemical_formula_weight 462.40
_chemical_melting_point 465
_space_group_crystal_system monoclinic
_space_group_IT_number 14
_space_group_name_Hall '-P 2ybc'
_space_group_name_H-M_alt 'P 1 21/c 1'
_atom_sites_solution_hydrogens mixed
_atom_sites_solution_primary dual
_audit_creation_date 2022-10-21
_audit_creation_method
;
Olex2 1.5
(compiled 2022.04.07 svn.rca3783a0 for OlexSys, GUI svn.r6498)
;
_audit_update_record
;
2022-10-21 deposited with the CCDC.	2022-10-25 downloaded from the CCDC.
;
_cell_angle_alpha 90
_cell_angle_beta 113.558(3)
_cell_angle_gamma 90
_cell_formula_units_Z 4
_cell_length_a 13.7401(12)
_cell_length_b 14.0361(11)
_cell_length_c 11.5499(10)
_cell_measurement_reflns_used 9699
_cell_measurement_temperature 100(2)
_cell_measurement_theta_max 22.754
_cell_measurement_theta_min 2.409
_cell_volume 2041.8(3)
_computing_cell_refinement 'SAINT v8.39.0 (Bruker, 2018)'
_computing_data_collection 'Bruker SC-XRD Suite'
_computing_data_reduction 'SAINT v8.39.0 (Bruker, 2018)'
_computing_molecular_graphics 'Olex2 1.5 (Dolomanov et al., 2009)'
_computing_publication_material 'Olex2 1.5 (Dolomanov et al., 2009)'
_computing_structure_refinement 'SHELXL 2017/1 (Sheldrick, 2015)'
_computing_structure_solution 'SHELXT 2014/5 (Sheldrick, 2014)'
_diffrn_ambient_temperature 100(2)
_diffrn_detector 'Bruker PHOTON III C7'
_diffrn_detector_type CPAD
_diffrn_measured_fraction_theta_full 1.000
_diffrn_measured_fraction_theta_max 1.000
_diffrn_measurement_device 'Bruker D8 Venture dual source kappa CPAD'
_diffrn_measurement_device_type 'Bruker D8 Venture'
_diffrn_measurement_method '\f and \w-scan'
_diffrn_radiation_monochromator 'focusing mirrors'
_diffrn_radiation_probe x-ray
_diffrn_radiation_type MoK\a
_diffrn_radiation_wavelength 0.71073
_diffrn_reflns_av_R_equivalents 0.1093
_diffrn_reflns_av_unetI/netI 0.0507
_diffrn_reflns_Laue_measured_fraction_full 1.000
_diffrn_reflns_Laue_measured_fraction_max 1.000
_diffrn_reflns_limit_h_max 16
_diffrn_reflns_limit_h_min -16
_diffrn_reflns_limit_k_max 17
_diffrn_reflns_limit_k_min -17
_diffrn_reflns_limit_l_max 14
_diffrn_reflns_limit_l_min -13
_diffrn_reflns_number 59432
_diffrn_reflns_point_group_measured_fraction_full 1.000
_diffrn_reflns_point_group_measured_fraction_max 1.000
_diffrn_reflns_theta_full 25.242
_diffrn_reflns_theta_max 25.676
_diffrn_reflns_theta_min 1.617
_diffrn_source 'microfocus sealed X-ray tube'
_diffrn_source_current 1.4
_diffrn_source_power 0.07
_diffrn_source_type 'Incoatec I\uS microsource'
_diffrn_source_voltage 50.0
_diffrn_standards_number 0
_exptl_absorpt_coefficient_mu 0.136
_exptl_absorpt_correction_T_max 0.7456
_exptl_absorpt_correction_T_min 0.5314
_exptl_absorpt_correction_type multi-scan
_exptl_absorpt_process_details
;
SADABS-2016/2 (Bruker,2016/2) was used for absorption correction.
wR2(int) was 0.1486 before and 0.0862 after correction.
The Ratio of minimum to maximum transmission is 0.7127.
The \l/2 correction factor is Not present.
;
_exptl_crystal_colour colourless
_exptl_crystal_colour_primary colourless
_exptl_crystal_density_diffrn 1.504
_exptl_crystal_description needle
_exptl_crystal_F_000 952
_exptl_crystal_recrystallization_method 'Re-crystallisation from solvent: acetonitrile'
_exptl_crystal_size_max 0.553
_exptl_crystal_size_mid 0.426
_exptl_crystal_size_min 0.19
_refine_diff_density_max 0.325
_refine_diff_density_min -0.435
_refine_diff_density_rms 0.057
_refine_ls_extinction_method none
_refine_ls_goodness_of_fit_ref 1.037
_refine_ls_hydrogen_treatment mixed
_refine_ls_matrix_type full
_refine_ls_number_parameters 323
_refine_ls_number_reflns 3866
_refine_ls_number_restraints 169
_refine_ls_restrained_S_all 1.383
_refine_ls_R_factor_all 0.0727
_refine_ls_R_factor_gt 0.0423
_refine_ls_shift/su_max 0.001
_refine_ls_shift/su_mean 0.000
_refine_ls_structure_factor_coef Fsqd
_refine_ls_weighting_details 'w=1/[\s^2^(Fo^2^)+(0.0374P)^2^+1.3333P] where P=(Fo^2^+2Fc^2^)/3'
_refine_ls_weighting_scheme calc
_refine_ls_wR_factor_gt 0.0909
_refine_ls_wR_factor_ref 0.1042
_reflns_Friedel_coverage 0.000
_reflns_number_gt 2816
_reflns_number_total 3866
_reflns_threshold_expression 'I > 2\s(I)'
_cod_data_source_file d2sc04716k2.cif
_cod_data_source_block g32a
_cod_depositor_comments
;
The following automatic conversions were performed:

data item '_diffrn_radiation_probe' value 'X-ray' was changed to
'x-ray' in accordance with the
/home/data/users/saulius/crontab/automatic-downloads/rss-feeds/RSC/lib/dictionaries/cif_core.dic
dictionary named 'cif_core.dic' version 2.4.2 last updated on
2011-04-26.

Automatic conversion script
Id: cif_fix_values 7556 2019-12-06 15:28:31Z antanas 
;
_cod_database_code 1567858
_shelx_shelxl_version_number 2017/1
_shelx_space_group_comment
;
The symmetry employed for this shelxl refinement is uniquely defined
by the following loop, which should always be used as a source of
symmetry information in preference to the above space-group names.
They are only intended as comments.
;
_shelx_estimated_absorpt_t_max 0.975
_shelx_estimated_absorpt_t_min 0.929
_olex2_refinement_description
;
1. Restrained distances
 F2B-C7 \\sim F2-C7 \\sim F2A-C7 \\sim F1A-C7 \\sim F1-C7 \\sim F1B-C7 \\sim
F3A-C7 \\sim F3-C7 \\sim F3B-C7
 with sigma of 0.01
 F1-F2 \\sim F1-F3 \\sim F2-F3 \\sim F1A-F2A \\sim F1A-F3A \\sim F2A-F3A \\sim
F1B-F2B \\sim F1B-F3B \\sim F2B-
 F3B
 with sigma of 0.01
2. Uiso/Uaniso restraints and constraints
F1B \\sim F1 \\sim F1A \\sim F2A \\sim F2B \\sim F2 \\sim F3 \\sim F3A \\sim
F3B: within 2A with sigma of 0.003 and sigma for terminal atoms of 0.006 within
2A
Uanis(F1B) = Uanis(F1) = Uanis(F1A)
Uanis(F3) = Uanis(F3A) = Uanis(F3B)
Uanis(F2) = Uanis(F2B) = Uanis(F2A)
3. Others
 1*[Sof(F1A)+Sof(F3A)+Sof(F2A)]+1*[Sof(F1)+Sof(F2)+Sof(F3)]+1*[Sof(F2B)+
 Sof(F1B)+Sof(F3B)]=1 with esd of 0
 Sof(F1A)=Sof(F3A)=Sof(F2A)=FVAR(1)
 Sof(F1)=Sof(F2)=Sof(F3)=FVAR(2)
 Sof(F2B)=Sof(F1B)=Sof(F3B)=FVAR(3)
4.a Secondary CH2 refined with riding coordinates:
 C11(H11A,H11B), C19(H19A,H19B), C10(H10A,H10B)
4.b Aromatic/amide H refined with riding coordinates:
 C17(H17), C3(H3), C1(H1A), C15(H15), C14(H14), C16(H16), C5(H5), C18(H18)
4.c Idealised Me refined as rotating group:
 C20(H20A,H20B,H20C)
;
_olex2_submission_special_instructions 'No special instructions were received'

loop_
_space_group_symop_operation_xyz
'x, y, z'
'-x, y+1/2, -z+1/2'
'-x, -y, -z'
'x, -y-1/2, z-1/2'

loop_
_atom_site_label
_atom_site_type_symbol
_atom_site_fract_x
_atom_site_fract_y
_atom_site_fract_z
_atom_site_U_iso_or_equiv
_atom_site_adp_type
_atom_site_occupancy
_atom_site_site_symmetry_order
_atom_site_calc_flag
_atom_site_refinement_flags_posn
_atom_site_refinement_flags_adp
_atom_site_refinement_flags_occupancy
_atom_site_disorder_assembly
_atom_site_disorder_group
F6 F 0.16360(9) 0.45920(9) 0.29206(11) 0.0311(3) Uani 1 1 d . . . . .
F1 F -0.0749(4) 0.8331(4) 0.4177(5) 0.0412(7) Uani 0.345(3) 1 d D U P A 1
F2 F -0.0594(8) 0.7717(6) 0.5943(4) 0.0305(8) Uani 0.345(3) 1 d D U P A 1
F4 F 0.01742(10) 0.52787(9) 0.17503(11) 0.0322(3) Uani 1 1 d . . . . .
F5 F 0.01675(11) 0.41591(9) 0.30054(12) 0.0375(4) Uani 1 1 d . . . . .
F3 F -0.1703(4) 0.7082(4) 0.4209(6) 0.0370(7) Uani 0.345(3) 1 d D U P A 1
O2 O 0.70617(10) 0.33454(9) 0.72913(12) 0.0198(3) Uani 1 1 d . . . . .
O1 O 0.37737(10) 0.50642(9) 0.68420(12) 0.0200(3) Uani 1 1 d . . . . .
N2 N 0.46002(13) 0.60787(13) 0.84558(16) 0.0192(4) Uani 1 1 d . . . . .
N1 N 0.29467(13) 0.64596(13) 0.69665(16) 0.0185(4) Uani 1 1 d . . . . .
N3 N 0.68369(12) 0.47019(11) 0.82255(15) 0.0173(4) Uani 1 1 d . . . . .
N4 N 0.54748(13) 0.41321(12) 0.64035(15) 0.0180(4) Uani 1 1 d . . . . .
C17 C 0.50149(17) 0.23911(14) 0.38120(18) 0.0207(5) Uani 1 1 d . . . . .
H17 H 0.539728 0.207781 0.339570 0.025 Uiso 1 1 calc R U . . .
C12 C 0.64939(15) 0.40271(14) 0.73101(18) 0.0163(4) Uani 1 1 d . . . . .
C3 C 0.00208(16) 0.62082(15) 0.38521(19) 0.0239(5) Uani 1 1 d . . . . .
H3 H -0.064695 0.615761 0.315703 0.029 Uiso 1 1 calc R U . . .
C11 C 0.62360(16) 0.55636(14) 0.82058(19) 0.0190(5) Uani 1 1 d . . . . .
H11A H 0.578708 0.572836 0.731785 0.023 Uiso 1 1 calc R U . . .
H11B H 0.673901 0.609562 0.857070 0.023 Uiso 1 1 calc R U . . .
C1 C 0.11390(16) 0.69288(14) 0.58332(19) 0.0202(5) Uani 1 1 d . . . . .
H1A H 0.122923 0.737946 0.648179 0.024 Uiso 1 1 calc R U . . .
C9 C 0.37711(15) 0.58249(14) 0.73801(18) 0.0177(4) Uani 1 1 d . . . . .
C15 C 0.33881(16) 0.26739(15) 0.40416(19) 0.0223(5) Uani 1 1 d . . . . .
H15 H 0.264864 0.256386 0.378161 0.027 Uiso 1 1 calc R U . . .
C4 C 0.08666(16) 0.56368(14) 0.39233(18) 0.0198(5) Uani 1 1 d . . . . .
C14 C 0.39044(16) 0.33019(14) 0.50188(18) 0.0193(5) Uani 1 1 d . . . . .
H14 H 0.351720 0.361553 0.542889 0.023 Uiso 1 1 calc R U . . .
C13 C 0.49875(15) 0.34789(13) 0.54075(17) 0.0163(4) Uani 1 1 d . . . . .
C16 C 0.39417(17) 0.22040(14) 0.34392(19) 0.0222(5) Uani 1 1 d . . . . .
H16 H 0.359154 0.176109 0.278174 0.027 Uiso 1 1 calc R U . . .
C8 C 0.07192(16) 0.49239(15) 0.29127(19) 0.0226(5) Uani 1 1 d . . . . .
C2 C 0.01689(16) 0.68518(15) 0.4812(2) 0.0229(5) Uani 1 1 d . . . . .
C19 C 0.78461(15) 0.45365(15) 0.93106(18) 0.0213(5) Uani 1 1 d . . . . .
H19A H 0.816907 0.515891 0.966045 0.026 Uiso 1 1 calc R U . . .
H19B H 0.833879 0.419940 0.901737 0.026 Uiso 1 1 calc R U . . .
C6 C 0.19829(15) 0.63426(14) 0.59066(18) 0.0172(4) Uani 1 1 d . . . . .
C5 C 0.18430(16) 0.56963(14) 0.49391(18) 0.0182(4) Uani 1 1 d . . . . .
H5 H 0.241303 0.529788 0.497398 0.022 Uiso 1 1 calc R U . . .
C20 C 0.77188(17) 0.39560(17) 1.0351(2) 0.0306(6) Uani 1 1 d . . . . .
H20A H 0.739179 0.334120 1.000979 0.046 Uiso 1 1 calc R U . . .
H20B H 0.726531 0.430289 1.068106 0.046 Uiso 1 1 calc R U . . .
H20C H 0.841730 0.384933 1.103398 0.046 Uiso 1 1 calc R U . . .
C10 C 0.55247(15) 0.54621(14) 0.89426(18) 0.0191(5) Uani 1 1 d . . . . .
H10A H 0.528755 0.479192 0.889736 0.023 Uiso 1 1 calc R U . . .
H10B H 0.594447 0.561772 0.984174 0.023 Uiso 1 1 calc R U . . .
C7 C -0.07299(17) 0.74803(17) 0.4744(2) 0.0353(6) Uani 1 1 d D . . . .
C18 C 0.55422(16) 0.30271(14) 0.47813(18) 0.0188(4) Uani 1 1 d . . . . .
H18 H 0.627575 0.315396 0.501672 0.023 Uiso 1 1 calc R U . . .
F1A F -0.0431(5) 0.8444(4) 0.4501(6) 0.0412(7) Uani 0.239(3) 1 d D U P A 2
F2B F -0.0652(7) 0.7910(5) 0.5778(4) 0.0305(8) Uani 0.416(3) 1 d D U P A 3
F3A F -0.1649(4) 0.7383(5) 0.3817(6) 0.0370(7) Uani 0.239(3) 1 d D U P A 2
F1B F -0.1082(3) 0.8025(3) 0.3744(3) 0.0412(7) Uani 0.416(3) 1 d D U P A 3
F2A F -0.0842(9) 0.7670(8) 0.5827(6) 0.0305(8) Uani 0.239(3) 1 d D U P A 2
F3B F -0.1615(3) 0.6839(3) 0.4497(4) 0.0370(7) Uani 0.416(3) 1 d D U P A 3
H2 H 0.4569(16) 0.6612(15) 0.8823(19) 0.017(6) Uiso 1 1 d . . . . .
H4 H 0.5038(17) 0.4466(15) 0.6593(19) 0.018(6) Uiso 1 1 d . . . . .
H1 H 0.3038(17) 0.7010(17) 0.739(2) 0.027(6) Uiso 1 1 d . . . . .

loop_
_atom_site_aniso_label
_atom_site_aniso_U_11
_atom_site_aniso_U_22
_atom_site_aniso_U_33
_atom_site_aniso_U_23
_atom_site_aniso_U_13
_atom_site_aniso_U_12
F6 0.0257(7) 0.0366(8) 0.0285(7) -0.0095(6) 0.0081(6) 0.0017(6)
F1 0.0308(16) 0.0499(15) 0.0362(16) 0.0206(12) 0.0063(12) 0.0242(12)
F2 0.0209(15) 0.0281(18) 0.0402(10) -0.0016(10) 0.0100(10) 0.0102(15)
F4 0.0363(8) 0.0380(8) 0.0177(6) 0.0030(6) 0.0061(6) 0.0028(6)
F5 0.0474(9) 0.0349(8) 0.0325(8) -0.0057(6) 0.0185(7) -0.0202(7)
F3 0.0160(9) 0.0449(17) 0.0397(16) -0.0011(12) 0.0001(11) 0.0132(12)
O2 0.0188(8) 0.0181(8) 0.0232(8) 0.0031(6) 0.0090(6) 0.0033(6)
O1 0.0188(8) 0.0177(8) 0.0222(8) -0.0042(6) 0.0068(6) 0.0012(6)
N2 0.0194(10) 0.0177(10) 0.0197(9) -0.0048(8) 0.0069(8) 0.0020(7)
N1 0.0167(9) 0.0174(9) 0.0201(9) -0.0042(8) 0.0059(7) 0.0007(7)
N3 0.0154(9) 0.0181(9) 0.0174(9) -0.0003(7) 0.0056(7) 0.0002(7)
N4 0.0162(9) 0.0189(9) 0.0194(9) -0.0021(7) 0.0079(8) 0.0031(8)
C17 0.0291(12) 0.0174(11) 0.0173(10) 0.0017(9) 0.0111(9) 0.0061(9)
C12 0.0175(11) 0.0161(11) 0.0172(10) 0.0060(8) 0.0089(9) 0.0008(9)
C3 0.0154(11) 0.0303(12) 0.0223(11) 0.0049(10) 0.0035(9) -0.0014(9)
C11 0.0194(11) 0.0163(11) 0.0205(11) -0.0016(9) 0.0073(9) -0.0007(8)
C1 0.0214(11) 0.0200(11) 0.0233(11) 0.0018(9) 0.0131(9) -0.0001(9)
C9 0.0181(11) 0.0180(11) 0.0179(10) 0.0008(9) 0.0082(9) -0.0009(9)
C15 0.0195(11) 0.0233(12) 0.0224(11) -0.0008(9) 0.0066(9) -0.0008(9)
C4 0.0190(11) 0.0225(11) 0.0193(11) 0.0035(9) 0.0092(9) -0.0026(9)
C14 0.0203(11) 0.0194(11) 0.0190(11) 0.0005(9) 0.0087(9) 0.0035(9)
C13 0.0206(11) 0.0141(10) 0.0143(10) 0.0044(8) 0.0070(9) 0.0030(8)
C16 0.0296(13) 0.0166(11) 0.0181(10) -0.0008(9) 0.0073(9) 0.0011(9)
C8 0.0180(11) 0.0263(12) 0.0220(11) 0.0033(9) 0.0062(9) -0.0043(9)
C2 0.0181(11) 0.0264(12) 0.0246(11) 0.0051(10) 0.0090(9) 0.0036(9)
C19 0.0136(11) 0.0253(12) 0.0211(11) 0.0005(9) 0.0026(9) -0.0011(9)
C6 0.0151(11) 0.0166(10) 0.0204(11) 0.0037(9) 0.0077(9) -0.0007(8)
C5 0.0170(11) 0.0177(11) 0.0218(11) 0.0022(9) 0.0098(9) 0.0003(8)
C20 0.0217(12) 0.0426(14) 0.0243(12) 0.0082(11) 0.0058(10) 0.0008(10)
C10 0.0187(11) 0.0207(11) 0.0158(10) -0.0011(8) 0.0047(9) 0.0012(9)
C7 0.0258(14) 0.0453(15) 0.0326(14) 0.0038(12) 0.0095(11) 0.0114(11)
C18 0.0201(11) 0.0189(11) 0.0194(10) 0.0048(9) 0.0101(9) 0.0039(9)
F1A 0.0308(16) 0.0499(15) 0.0362(16) 0.0206(12) 0.0063(12) 0.0242(12)
F2B 0.0209(15) 0.0281(18) 0.0402(10) -0.0016(10) 0.0100(10) 0.0102(15)
F3A 0.0160(9) 0.0449(17) 0.0397(16) -0.0011(12) 0.0001(11) 0.0132(12)
F1B 0.0308(16) 0.0499(15) 0.0362(16) 0.0206(12) 0.0063(12) 0.0242(12)
F2A 0.0209(15) 0.0281(18) 0.0402(10) -0.0016(10) 0.0100(10) 0.0102(15)
F3B 0.0160(9) 0.0449(17) 0.0397(16) -0.0011(12) 0.0001(11) 0.0132(12)

loop_
_atom_type_symbol
_atom_type_description
_atom_type_scat_dispersion_real
_atom_type_scat_dispersion_imag
_atom_type_scat_source
C C 0.0033 0.0016 'International Tables Vol C Tables 4.2.6.8 and 6.1.1.4'
H H 0.0000 0.0000 'International Tables Vol C Tables 4.2.6.8 and 6.1.1.4'
F F 0.0171 0.0103 'International Tables Vol C Tables 4.2.6.8 and 6.1.1.4'
N N 0.0061 0.0033 'International Tables Vol C Tables 4.2.6.8 and 6.1.1.4'
O O 0.0106 0.0060 'International Tables Vol C Tables 4.2.6.8 and 6.1.1.4'

loop_
_exptl_crystal_face_index_h
_exptl_crystal_face_index_k
_exptl_crystal_face_index_l
_exptl_crystal_face_perp_dist
0.00 0.00 -1.00 0.1540
7.00 -1.00 -1.00 0.0890
-9.00 1.00 1.00 0.0910
-1.00 -9.00 5.00 0.3270
0.00 -3.00 -1.00 0.2130
1.00 -8.00 -8.00 0.1710
0.00 8.00 1.00 0.1680
8.00 1.00 -3.00 0.1120
-4.00 -6.00 -5.00 0.1410
0.00 0.00 1.00 0.1480
-1.00 8.00 1.00 0.1660
-1.00 0.00 7.00 0.1520

loop_
_geom_angle_atom_site_label_1
_geom_angle_atom_site_label_2
_geom_angle_atom_site_label_3
_geom_angle
_geom_angle_site_symmetry_1
_geom_angle_site_symmetry_3
_geom_angle_publ_flag
C9 N2 C10 118.88(17) . . ?
C9 N2 H2 119.1(13) . . ?
C10 N2 H2 122.0(14) . . ?
C9 N1 C6 125.95(18) . . ?
C9 N1 H1 117.1(14) . . ?
C6 N1 H1 116.9(14) . . ?
C12 N3 C11 123.26(16) . . ?
C12 N3 C19 118.05(16) . . ?
C11 N3 C19 118.65(16) . . ?
C12 N4 C13 123.71(17) . . ?
C12 N4 H4 117.8(14) . . ?
C13 N4 H4 114.3(14) . . ?
C16 C17 H17 119.3 . . ?
C16 C17 C18 121.33(19) . . ?
C18 C17 H17 119.3 . . ?
O2 C12 N3 121.84(18) . . ?
O2 C12 N4 121.56(18) . . ?
N3 C12 N4 116.61(17) . . ?
C4 C3 H3 120.7 . . ?
C2 C3 H3 120.7 . . ?
C2 C3 C4 118.66(19) . . ?
N3 C11 H11A 108.9 . . ?
N3 C11 H11B 108.9 . . ?
N3 C11 C10 113.28(16) . . ?
H11A C11 H11B 107.7 . . ?
C10 C11 H11A 108.9 . . ?
C10 C11 H11B 108.9 . . ?
C2 C1 H1A 120.1 . . ?
C2 C1 C6 119.88(19) . . ?
C6 C1 H1A 120.1 . . ?
O1 C9 N2 121.18(18) . . ?
O1 C9 N1 123.72(18) . . ?
N2 C9 N1 115.09(18) . . ?
C14 C15 H15 119.8 . . ?
C14 C15 C16 120.49(19) . . ?
C16 C15 H15 119.8 . . ?
C3 C4 C8 119.60(18) . . ?
C3 C4 C5 121.29(19) . . ?
C5 C4 C8 119.08(18) . . ?
C15 C14 H14 119.7 . . ?
C15 C14 C13 120.62(19) . . ?
C13 C14 H14 119.7 . . ?
C14 C13 N4 118.37(17) . . ?
C14 C13 C18 119.08(18) . . ?
C18 C13 N4 122.53(18) . . ?
C17 C16 H16 120.6 . . ?
C15 C16 C17 118.89(19) . . ?
C15 C16 H16 120.6 . . ?
F6 C8 F4 106.42(16) . . ?
F6 C8 F5 106.30(17) . . ?
F6 C8 C4 113.30(16) . . ?
F4 C8 C4 112.39(17) . . ?
F5 C8 F4 105.59(16) . . ?
F5 C8 C4 112.28(17) . . ?
C3 C2 C1 121.14(19) . . ?
C3 C2 C7 119.39(18) . . ?
C1 C2 C7 119.46(19) . . ?
N3 C19 H19A 109.0 . . ?
N3 C19 H19B 109.0 . . ?
N3 C19 C20 113.07(17) . . ?
H19A C19 H19B 107.8 . . ?
C20 C19 H19A 109.0 . . ?
C20 C19 H19B 109.0 . . ?
C1 C6 N1 116.97(18) . . ?
C5 C6 N1 123.65(18) . . ?
C5 C6 C1 119.37(18) . . ?
C4 C5 C6 119.65(19) . . ?
C4 C5 H5 120.2 . . ?
C6 C5 H5 120.2 . . ?
C19 C20 H20A 109.5 . . ?
C19 C20 H20B 109.5 . . ?
C19 C20 H20C 109.5 . . ?
H20A C20 H20B 109.5 . . ?
H20A C20 H20C 109.5 . . ?
H20B C20 H20C 109.5 . . ?
N2 C10 C11 112.44(16) . . ?
N2 C10 H10A 109.1 . . ?
N2 C10 H10B 109.1 . . ?
C11 C10 H10A 109.1 . . ?
C11 C10 H10B 109.1 . . ?
H10A C10 H10B 107.8 . . ?
F1 C7 F2 104.2(4) . . ?
F1 C7 C2 113.6(3) . . ?
F2 C7 C2 108.4(5) . . ?
F3 C7 F1 108.6(3) . . ?
F3 C7 F2 106.0(4) . . ?
F3 C7 C2 115.2(3) . . ?
F1A C7 C2 105.3(3) . . ?
F2B C7 C2 117.5(4) . . ?
F2B C7 F1B 113.9(4) . . ?
F2B C7 F3B 102.9(4) . . ?
F3A C7 C2 119.6(3) . . ?
F3A C7 F1A 101.1(4) . . ?
F3A C7 F2A 110.7(5) . . ?
F1B C7 C2 113.5(2) . . ?
F1B C7 F3B 101.8(3) . . ?
F2A C7 C2 117.8(6) . . ?
F2A C7 F1A 98.0(5) . . ?
F3B C7 C2 104.8(3) . . ?
C17 C18 C13 119.55(19) . . ?
C17 C18 H18 120.2 . . ?
C13 C18 H18 120.2 . . ?

loop_
_geom_bond_atom_site_label_1
_geom_bond_atom_site_label_2
_geom_bond_distance
_geom_bond_site_symmetry_2
_geom_bond_publ_flag
F6 C8 1.340(2) . ?
F1 C7 1.357(4) . ?
F2 C7 1.362(5) . ?
F4 C8 1.345(2) . ?
F5 C8 1.343(2) . ?
F3 C7 1.350(5) . ?
O2 C12 1.240(2) . ?
O1 C9 1.236(2) . ?
N2 C9 1.355(3) . ?
N2 C10 1.452(3) . ?
N2 H2 0.87(2) . ?
N1 C9 1.368(3) . ?
N1 C6 1.408(3) . ?
N1 H1 0.89(2) . ?
N3 C12 1.356(2) . ?
N3 C11 1.459(2) . ?
N3 C19 1.469(2) . ?
N4 C12 1.381(3) . ?
N4 C13 1.413(3) . ?
N4 H4 0.86(2) . ?
C17 H17 0.9500 . ?
C17 C16 1.386(3) . ?
C17 C18 1.388(3) . ?
C3 H3 0.9500 . ?
C3 C4 1.387(3) . ?
C3 C2 1.380(3) . ?
C11 H11A 0.9900 . ?
C11 H11B 0.9900 . ?
C11 C10 1.538(3) . ?
C1 H1A 0.9500 . ?
C1 C2 1.387(3) . ?
C1 C6 1.396(3) . ?
C15 H15 0.9500 . ?
C15 C14 1.384(3) . ?
C15 C16 1.386(3) . ?
C4 C8 1.489(3) . ?
C4 C5 1.387(3) . ?
C14 H14 0.9500 . ?
C14 C13 1.394(3) . ?
C13 C18 1.395(3) . ?
C16 H16 0.9500 . ?
C2 C7 1.494(3) . ?
C19 H19A 0.9900 . ?
C19 H19B 0.9900 . ?
C19 C20 1.519(3) . ?
C6 C5 1.392(3) . ?
C5 H5 0.9500 . ?
C20 H20A 0.9800 . ?
C20 H20B 0.9800 . ?
C20 H20C 0.9800 . ?
C10 H10A 0.9900 . ?
C10 H10B 0.9900 . ?
C7 F1A 1.473(5) . ?
C7 F2B 1.304(5) . ?
C7 F3A 1.296(5) . ?
C7 F1B 1.306(4) . ?
C7 F2A 1.347(6) . ?
C7 F3B 1.447(4) . ?
C18 H18 0.9500 . ?

loop_
_geom_torsion_atom_site_label_1
_geom_torsion_atom_site_label_2
_geom_torsion_atom_site_label_3
_geom_torsion_atom_site_label_4
_geom_torsion
_geom_torsion_site_symmetry_1
_geom_torsion_site_symmetry_2
_geom_torsion_site_symmetry_3
_geom_torsion_site_symmetry_4
_geom_torsion_publ_flag
N1 C6 C5 C4 -179.33(18) . . . . ?
N3 C11 C10 N2 -152.22(16) . . . . ?
N4 C13 C18 C17 179.86(17) . . . . ?
C12 N3 C11 C10 93.8(2) . . . . ?
C12 N3 C19 C20 -86.0(2) . . . . ?
C12 N4 C13 C14 143.68(19) . . . . ?
C12 N4 C13 C18 -38.1(3) . . . . ?
C3 C4 C8 F6 164.44(18) . . . . ?
C3 C4 C8 F4 43.8(3) . . . . ?
C3 C4 C8 F5 -75.1(2) . . . . ?
C3 C4 C5 C6 -0.2(3) . . . . ?
C3 C2 C7 F1 -91.7(4) . . . . ?
C3 C2 C7 F2 153.0(4) . . . . ?
C3 C2 C7 F3 34.6(4) . . . . ?
C3 C2 C7 F1A -109.5(3) . . . . ?
C3 C2 C7 F2B 164.2(4) . . . . ?
C3 C2 C7 F3A 3.1(5) . . . . ?
C3 C2 C7 F1B -59.4(3) . . . . ?
C3 C2 C7 F2A 142.5(5) . . . . ?
C3 C2 C7 F3B 50.7(3) . . . . ?
C11 N3 C12 O2 173.39(17) . . . . ?
C11 N3 C12 N4 -7.2(3) . . . . ?
C11 N3 C19 C20 91.8(2) . . . . ?
C1 C2 C7 F1 87.9(4) . . . . ?
C1 C2 C7 F2 -27.3(5) . . . . ?
C1 C2 C7 F3 -145.8(4) . . . . ?
C1 C2 C7 F1A 70.1(4) . . . . ?
C1 C2 C7 F2B -16.2(5) . . . . ?
C1 C2 C7 F3A -177.3(4) . . . . ?
C1 C2 C7 F1B 120.2(3) . . . . ?
C1 C2 C7 F2A -37.9(5) . . . . ?
C1 C2 C7 F3B -129.6(3) . . . . ?
C1 C6 C5 C4 -0.6(3) . . . . ?
C9 N2 C10 C11 77.1(2) . . . . ?
C9 N1 C6 C1 162.99(18) . . . . ?
C9 N1 C6 C5 -18.3(3) . . . . ?
C15 C14 C13 N4 179.52(18) . . . . ?
C15 C14 C13 C18 1.2(3) . . . . ?
C4 C3 C2 C1 -0.3(3) . . . . ?
C4 C3 C2 C7 179.35(19) . . . . ?
C14 C15 C16 C17 -1.5(3) . . . . ?
C14 C13 C18 C17 -1.9(3) . . . . ?
C13 N4 C12 O2 1.3(3) . . . . ?
C13 N4 C12 N3 -178.19(17) . . . . ?
C16 C17 C18 C13 0.9(3) . . . . ?
C16 C15 C14 C13 0.5(3) . . . . ?
C8 C4 C5 C6 -178.33(17) . . . . ?
C2 C3 C4 C8 178.76(18) . . . . ?
C2 C3 C4 C5 0.7(3) . . . . ?
C2 C1 C6 N1 179.80(18) . . . . ?
C2 C1 C6 C5 1.0(3) . . . . ?
C19 N3 C12 O2 -8.9(3) . . . . ?
C19 N3 C12 N4 170.60(16) . . . . ?
C19 N3 C11 C10 -84.0(2) . . . . ?
C6 N1 C9 O1 1.6(3) . . . . ?
C6 N1 C9 N2 -177.35(18) . . . . ?
C6 C1 C2 C3 -0.6(3) . . . . ?
C6 C1 C2 C7 179.83(18) . . . . ?
C5 C4 C8 F6 -17.4(3) . . . . ?
C5 C4 C8 F4 -138.09(19) . . . . ?
C5 C4 C8 F5 103.0(2) . . . . ?
C10 N2 C9 O1 3.0(3) . . . . ?
C10 N2 C9 N1 -178.08(16) . . . . ?
C18 C17 C16 C15 0.8(3) . . . . ?
